data_4310270
loop_
_publ_author_name
'Ping Lin'
'Richard A. Henderson'
'Ross W. Harrington'
'William Clegg'
'Chuan-De Wu'
'Xin-Tao Wu'

_publ_section_title
;
 New 1- and 2-Dimensional Polymeric Structures of Cyanopyridine Complexes
 of AgI and CuI
;
_journal_name_full 'Inorganic Chemistry'
_journal_page_first 181
_journal_page_last 188
_journal_paper_doi 10.1021/ic030254w
_journal_volume 43
_journal_year 2004
_chemical_formula_moiety 'C24 H16 Ag2 N8 2+, Si F6 2-, H2 O'
_chemical_formula_sum 'C24 H18 Ag2 F6 N8 O Si'
_chemical_formula_weight 792.29
_chemical_name_systematic
;
  ?
;
_space_group_IT_number 14
_symmetry_cell_setting monoclinic
_symmetry_space_group_name_Hall '-P 2ybc'
_symmetry_space_group_name_H-M 'P 1 21/c 1'
_atom_sites_solution_hydrogens geom
_atom_sites_solution_primary direct
_atom_sites_solution_secondary difmap
_audit_creation_method SHELXL-97
_cell_angle_alpha 90.00
_cell_angle_beta 107.6400(10)
_cell_angle_gamma 90.00
_cell_formula_units_Z 4
_cell_length_a 14.1509(7)
_cell_length_b 13.6874(7)
_cell_length_c 14.6407(7)
_cell_measurement_reflns_used 12368
_cell_measurement_temperature 160(2)
_cell_measurement_theta_max 28.69
_cell_measurement_theta_min 2.30
_cell_volume 2702.4(2)
_computing_cell_refinement 'Bruker SAINT'
_computing_data_collection 'Bruker SMART'
_computing_data_reduction 'Bruker SAINT'
_computing_molecular_graphics 'Bruker SHELXTL'
_computing_publication_material 'Bruker SHELXTL and local programs'
_computing_structure_refinement 'Bruker SHELXTL'
_computing_structure_solution 'Bruker SHELXTL'
_diffrn_ambient_temperature 160(2)
_diffrn_measured_fraction_theta_full 0.943
_diffrn_measured_fraction_theta_max 0.943
_diffrn_measurement_device_type 'Bruker SMART 1K CCD diffractometer'
_diffrn_measurement_method 'thin-slice \w scans'
_diffrn_radiation_monochromator graphite
_diffrn_radiation_source 'sealed tube'
_diffrn_radiation_type MoK\a
_diffrn_radiation_wavelength 0.71073
_diffrn_reflns_av_R_equivalents 0.0560
_diffrn_reflns_av_sigmaI/netI 0.0636
_diffrn_reflns_limit_h_max 18
_diffrn_reflns_limit_h_min -18
_diffrn_reflns_limit_k_max 18
_diffrn_reflns_limit_k_min -17
_diffrn_reflns_limit_l_max 19
_diffrn_reflns_limit_l_min -19
_diffrn_reflns_number 23924
_diffrn_reflns_theta_full 28.78
_diffrn_reflns_theta_max 28.78
_diffrn_reflns_theta_min 2.08
_diffrn_standards_number 0
_exptl_absorpt_coefficient_mu 1.571
_exptl_absorpt_correction_T_max 0.834
_exptl_absorpt_correction_T_min 0.810
_exptl_absorpt_correction_type multi-scan
_exptl_crystal_colour colourless
_exptl_crystal_density_diffrn 1.947
_exptl_crystal_density_method 'not measured'
_exptl_crystal_description block
_exptl_crystal_F_000 1552
_exptl_crystal_size_max 0.14
_exptl_crystal_size_mid 0.12
_exptl_crystal_size_min 0.12
_refine_diff_density_max 0.615
_refine_diff_density_min -0.744
_refine_diff_density_rms 0.136
_refine_ls_extinction_coef 0.00014(7)
_refine_ls_extinction_expression Fc^*^=kFc[1+0.001xFc^2^\l^3^/sin(2\q)]^-1/4^
_refine_ls_extinction_method SHELXL
_refine_ls_goodness_of_fit_ref 1.091
_refine_ls_hydrogen_treatment mixed
_refine_ls_matrix_type full
_refine_ls_number_parameters 386
_refine_ls_number_reflns 6637
_refine_ls_number_restraints 2
_refine_ls_restrained_S_all 1.092
_refine_ls_R_factor_all 0.0776
_refine_ls_R_factor_gt 0.0401
_refine_ls_shift/su_max 0.069
_refine_ls_shift/su_mean 0.001
_refine_ls_structure_factor_coef Fsqd
_refine_ls_weighting_details 'calc w=1/[\s^2^(Fo^2^)+(0.0219P)^2^+3.4894P] where P=(Fo^2^+2Fc^2^)/3'
_refine_ls_weighting_scheme calc
_refine_ls_wR_factor_gt 0.0714
_refine_ls_wR_factor_ref 0.0823
_reflns_number_gt 4617
_reflns_number_total 6637
_reflns_threshold_expression I>2\s(I)
_cod_data_source_file ic030254w_s1_2.cif
_cod_data_source_block 2
_cod_depositor_comments
;

2021-12-16
Z value and formula fixed to values more according to usual
chemical conventions.                 miguel
;
_cod_original_formula_sum 'C48 H36 Ag4 F12 N16 O2 Si2'
_cod_original_formula_weight 1584.59
_cod_original_formula_moiety 'C48 H32 Ag4 N16 4+,2 Si F6 2-,2 H2 O'
_cod_original_formula_units_Z 2
_cod_original_sg_symbol_H-M 'P 21/c'
_cod_database_code 4310270

loop_
_symmetry_equiv_pos_as_xyz
'x, y, z'
'-x, y+1/2, -z+1/2'
'-x, -y, -z'
'x, -y-1/2, z-1/2'

loop_
_atom_site_label
_atom_site_type_symbol
_atom_site_fract_x
_atom_site_fract_y
_atom_site_fract_z
_atom_site_U_iso_or_equiv
_atom_site_adp_type
_atom_site_occupancy
_atom_site_symmetry_multiplicity
_atom_site_calc_flag
_atom_site_refinement_flags
_atom_site_disorder_assembly
_atom_site_disorder_group
Ag1 Ag 0.61187(2) 0.17065(2) 0.51684(2) 0.02414(10) Uani 1 1 d . . .
Ag2 Ag 0.55201(2) 0.40302(2) 0.52751(2) 0.02178(9) Uani 1 1 d . . .
N1 N 0.4606(2) 0.1155(2) 0.4737(2) 0.0177(7) Uani 1 1 d . . .
N2 N 0.2124(3) 0.0812(3) 0.6323(3) 0.0362(10) Uani 1 1 d . . .
N3 N 0.7742(2) 0.1782(2) 0.5634(2) 0.0193(7) Uani 1 1 d . . .
N4 N 1.0228(3) 0.1141(3) 0.4101(3) 0.0365(10) Uani 1 1 d . . .
N5 N 0.3980(2) 0.3567(3) 0.4804(3) 0.0226(8) Uani 1 1 d . . .
N6 N 0.1543(3) 0.3492(3) 0.6455(3) 0.0384(10) Uani 1 1 d . . .
N7 N 0.7125(2) 0.4263(2) 0.5703(2) 0.0170(7) Uani 1 1 d . . .
N8 N 0.9682(3) 0.3799(3) 0.4238(3) 0.0315(9) Uani 1 1 d . . .
O1 O 0.5273(3) 0.4948(2) 0.6810(2) 0.0328(8) Uani 1 1 d D . .
H1A H 0.501(3) 0.536(3) 0.706(3) 0.039 Uiso 1 1 d D . .
H1B H 0.552(3) 0.459(3) 0.726(3) 0.039 Uiso 1 1 d D . .
C1 C 0.4073(3) 0.1129(3) 0.5353(3) 0.0189(9) Uani 1 1 d . . .
H1 H 0.4376 0.1330 0.5997 0.023 Uiso 1 1 calc R . .
C2 C 0.3086(3) 0.0816(3) 0.5081(3) 0.0184(9) Uani 1 1 d . . .
C3 C 0.2643(3) 0.0514(3) 0.4142(3) 0.0209(9) Uani 1 1 d . . .
H3 H 0.1968 0.0316 0.3933 0.025 Uiso 1 1 calc R . .
C4 C 0.3202(3) 0.0509(3) 0.3523(3) 0.0237(9) Uani 1 1 d . . .
H4 H 0.2926 0.0283 0.2884 0.028 Uiso 1 1 calc R . .
C5 C 0.4168(3) 0.0834(3) 0.3836(3) 0.0204(9) Uani 1 1 d . . .
H5 H 0.4544 0.0832 0.3397 0.024 Uiso 1 1 calc R . .
C6 C 0.2554(3) 0.0818(3) 0.5775(3) 0.0228(9) Uani 1 1 d . . .
C7 C 0.8255(3) 0.1601(3) 0.5012(3) 0.0182(9) Uani 1 1 d . . .
H7 H 0.7908 0.1538 0.4349 0.022 Uiso 1 1 calc R . .
C8 C 0.9283(3) 0.1504(3) 0.5323(3) 0.0183(9) Uani 1 1 d . . .
C9 C 0.9795(3) 0.1600(3) 0.6292(3) 0.0243(10) Uani 1 1 d . . .
H9 H 1.0496 0.1540 0.6517 0.029 Uiso 1 1 calc R . .
C10 C 0.9260(3) 0.1785(3) 0.6917(3) 0.0294(11) Uani 1 1 d . . .
H10 H 0.9591 0.1855 0.7583 0.035 Uiso 1 1 calc R . .
C11 C 0.8244(3) 0.1869(3) 0.6574(3) 0.0216(9) Uani 1 1 d . . .
H11 H 0.7884 0.1991 0.7015 0.026 Uiso 1 1 calc R . .
C12 C 0.9801(3) 0.1309(3) 0.4633(3) 0.0237(10) Uani 1 1 d . . .
C13 C 0.3453(3) 0.3610(3) 0.5428(3) 0.0191(9) Uani 1 1 d . . .
H13 H 0.3774 0.3815 0.6067 0.023 Uiso 1 1 calc R . .
C14 C 0.2458(3) 0.3368(3) 0.5170(3) 0.0204(9) Uani 1 1 d . . .
C15 C 0.1973(3) 0.3060(3) 0.4235(3) 0.0228(9) Uani 1 1 d . . .
H15 H 0.1289 0.2895 0.4041 0.027 Uiso 1 1 calc R . .
C16 C 0.2525(3) 0.3004(3) 0.3607(3) 0.0214(9) Uani 1 1 d . . .
H16 H 0.2227 0.2781 0.2970 0.026 Uiso 1 1 calc R . .
C17 C 0.3504(3) 0.3269(3) 0.3902(3) 0.0214(9) Uani 1 1 d . . .
H17 H 0.3866 0.3243 0.3452 0.026 Uiso 1 1 calc R . .
C18 C 0.1934(3) 0.3435(3) 0.5883(3) 0.0246(10) Uani 1 1 d . . .
C19 C 0.7663(3) 0.4104(3) 0.5111(3) 0.0165(8) Uani 1 1 d . . .
H19 H 0.7335 0.3959 0.4457 0.020 Uiso 1 1 calc R . .
C20 C 0.8696(3) 0.4146(3) 0.5429(3) 0.0187(9) Uani 1 1 d . . .
C21 C 0.9179(3) 0.4355(3) 0.6380(3) 0.0226(9) Uani 1 1 d . . .
H21 H 0.9883 0.4383 0.6609 0.027 Uiso 1 1 calc R . .
C22 C 0.8623(3) 0.4522(3) 0.6994(3) 0.0246(10) Uani 1 1 d . . .
H22 H 0.8934 0.4666 0.7651 0.030 Uiso 1 1 calc R . .
C23 C 0.7606(3) 0.4475(3) 0.6629(3) 0.0188(9) Uani 1 1 d . . .
H23 H 0.7223 0.4597 0.7049 0.023 Uiso 1 1 calc R . .
C24 C 0.9239(3) 0.3957(3) 0.4761(3) 0.0220(9) Uani 1 1 d . . .
Si1 Si 0.40497(8) 0.73642(8) 0.72486(8) 0.0152(2) Uani 1 1 d . . .
F1 F 0.52697(16) 0.75743(18) 0.76908(17) 0.0264(6) Uani 1 1 d . . .
F2 F 0.42193(17) 0.62034(16) 0.76562(17) 0.0248(6) Uani 1 1 d . . .
F3 F 0.28281(16) 0.71569(17) 0.67964(16) 0.0243(5) Uani 1 1 d . . .
F4 F 0.38877(17) 0.77289(17) 0.82894(16) 0.0257(6) Uani 1 1 d . . .
F5 F 0.38722(17) 0.85332(16) 0.68258(17) 0.0242(5) Uani 1 1 d . . .
F6 F 0.42068(16) 0.69998(17) 0.61988(16) 0.0233(5) Uani 1 1 d . . .

loop_
_atom_site_aniso_label
_atom_site_aniso_U_11
_atom_site_aniso_U_22
_atom_site_aniso_U_33
_atom_site_aniso_U_23
_atom_site_aniso_U_13
_atom_site_aniso_U_12
Ag1 0.01405(16) 0.02889(19) 0.0310(2) 0.00101(15) 0.00909(14) -0.00105(14)
Ag2 0.01221(15) 0.02573(18) 0.02879(19) 0.00092(15) 0.00828(13) 0.00101(13)
N1 0.0150(17) 0.0162(18) 0.0249(19) 0.0010(15) 0.0104(15) -0.0025(14)
N2 0.029(2) 0.055(3) 0.028(2) 0.010(2) 0.0139(18) 0.005(2)
N3 0.0144(17) 0.0184(18) 0.027(2) 0.0025(15) 0.0089(15) -0.0001(14)
N4 0.025(2) 0.054(3) 0.032(2) -0.010(2) 0.0096(18) 0.0008(19)
N5 0.0194(18) 0.0246(19) 0.026(2) 0.0051(16) 0.0093(16) 0.0031(15)
N6 0.025(2) 0.063(3) 0.030(2) 0.002(2) 0.0131(19) 0.001(2)
N7 0.0165(17) 0.0148(17) 0.0212(19) -0.0005(14) 0.0081(15) 0.0013(13)
N8 0.023(2) 0.046(3) 0.030(2) -0.0062(18) 0.0139(18) -0.0041(18)
O1 0.051(2) 0.029(2) 0.0245(19) -0.0002(14) 0.0210(17) 0.0102(16)
C1 0.022(2) 0.018(2) 0.017(2) 0.0038(17) 0.0065(17) 0.0059(17)
C2 0.016(2) 0.017(2) 0.027(2) 0.0071(17) 0.0133(18) 0.0071(16)
C3 0.015(2) 0.017(2) 0.029(2) 0.0050(18) 0.0049(18) 0.0007(17)
C4 0.026(2) 0.026(2) 0.017(2) -0.0040(18) 0.0033(18) 0.0025(19)
C5 0.021(2) 0.024(2) 0.018(2) -0.0041(18) 0.0095(18) 0.0019(18)
C6 0.022(2) 0.024(2) 0.023(2) 0.0033(18) 0.0068(19) 0.0015(18)
C7 0.021(2) 0.014(2) 0.022(2) 0.0009(17) 0.0103(17) -0.0017(17)
C8 0.019(2) 0.020(2) 0.019(2) 0.0000(17) 0.0084(17) 0.0011(17)
C9 0.020(2) 0.030(3) 0.024(2) 0.0024(19) 0.0070(18) 0.0009(19)
C10 0.024(2) 0.044(3) 0.022(2) -0.004(2) 0.0096(19) -0.002(2)
C11 0.023(2) 0.020(2) 0.023(2) 0.0007(18) 0.0083(18) -0.0007(18)
C12 0.018(2) 0.030(2) 0.022(2) -0.0018(19) 0.0058(19) 0.0001(18)
C13 0.018(2) 0.018(2) 0.021(2) 0.0004(17) 0.0053(17) 0.0026(17)
C14 0.019(2) 0.020(2) 0.024(2) 0.0079(18) 0.0093(18) 0.0082(17)
C15 0.015(2) 0.023(2) 0.028(2) 0.0024(18) 0.0030(18) 0.0041(17)
C16 0.023(2) 0.020(2) 0.020(2) -0.0001(17) 0.0051(18) -0.0016(18)
C17 0.026(2) 0.018(2) 0.023(2) 0.0040(18) 0.0102(19) 0.0083(18)
C18 0.017(2) 0.029(3) 0.028(3) 0.001(2) 0.0067(19) -0.0009(18)
C19 0.017(2) 0.016(2) 0.018(2) 0.0005(17) 0.0065(16) 0.0004(16)
C20 0.016(2) 0.016(2) 0.027(2) -0.0003(17) 0.0120(18) 0.0013(16)
C21 0.016(2) 0.022(2) 0.030(3) 0.0019(19) 0.0075(19) 0.0034(17)
C22 0.027(2) 0.030(2) 0.015(2) -0.0060(19) 0.0036(18) -0.003(2)
C23 0.022(2) 0.021(2) 0.017(2) -0.0001(17) 0.0102(17) 0.0027(18)
C24 0.018(2) 0.023(2) 0.025(2) -0.0003(19) 0.0065(18) -0.0017(18)
Si1 0.0151(5) 0.0190(6) 0.0129(5) -0.0002(4) 0.0063(4) 0.0000(4)
F1 0.0132(12) 0.0375(15) 0.0261(14) 0.0019(11) 0.0024(10) -0.0032(11)
F2 0.0288(13) 0.0207(13) 0.0262(14) 0.0033(10) 0.0103(11) 0.0020(10)
F3 0.0157(12) 0.0358(14) 0.0220(13) 0.0010(11) 0.0066(10) -0.0027(10)
F4 0.0332(14) 0.0325(14) 0.0157(12) -0.0056(11) 0.0138(11) -0.0024(11)
F5 0.0283(13) 0.0205(13) 0.0247(13) 0.0027(10) 0.0092(11) 0.0012(10)
F6 0.0234(13) 0.0317(14) 0.0189(13) -0.0030(10) 0.0123(10) -0.0003(10)

loop_
_atom_type_symbol
_atom_type_description
_atom_type_scat_dispersion_real
_atom_type_scat_dispersion_imag
_atom_type_scat_source
C C 0.0033 0.0016 'International Tables Vol C Tables 4.2.6.8 and 6.1.1.4'
H H 0.0000 0.0000 'International Tables Vol C Tables 4.2.6.8 and 6.1.1.4'
N N 0.0061 0.0033 'International Tables Vol C Tables 4.2.6.8 and 6.1.1.4'
F F 0.0171 0.0103 'International Tables Vol C Tables 4.2.6.8 and 6.1.1.4'
Si Si 0.0817 0.0704 'International Tables Vol C Tables 4.2.6.8 and 6.1.1.4'
Ag Ag -0.8971 1.1015 'International Tables Vol C Tables 4.2.6.8 and 6.1.1.4'
O O 0.0106 0.0060 'International Tables Vol C Tables 4.2.6.8 and 6.1.1.4'

loop_
_geom_angle_atom_site_label_1
_geom_angle_atom_site_label_2
_geom_angle_atom_site_label_3
_geom_angle
_geom_angle_site_symmetry_1
_geom_angle_site_symmetry_3
_geom_angle_publ_flag
Ag2 Ag1 N1 95.97(8) . . ?
Ag2 Ag1 N3 101.49(9) . . ?
N1 Ag1 N3 162.40(12) . . ?
Ag1 Ag2 Ag2 160.501(19) . 3_666 ?
Ag1 Ag2 N5 87.19(9) . . ?
Ag1 Ag2 N7 84.00(8) . . ?
Ag2 Ag2 N5 79.11(9) 3_666 . ?
Ag2 Ag2 N7 109.11(8) 3_666 . ?
N5 Ag2 N7 171.09(12) . . ?
Ag1 N1 C1 121.2(3) . . ?
Ag1 N1 C5 121.1(3) . . ?
C1 N1 C5 117.7(3) . . ?
Ag1 N3 C7 120.6(3) . . ?
Ag1 N3 C11 119.9(3) . . ?
C7 N3 C11 118.7(3) . . ?
Ag2 N5 C13 118.8(3) . . ?
Ag2 N5 C17 123.6(3) . . ?
C13 N5 C17 117.6(4) . . ?
Ag2 N7 C19 122.5(3) . . ?
Ag2 N7 C23 118.9(3) . . ?
C19 N7 C23 118.3(3) . . ?
N1 C1 C2 122.2(4) . . ?
C1 C2 C3 119.0(4) . . ?
C1 C2 C6 119.4(4) . . ?
C3 C2 C6 121.6(4) . . ?
C2 C3 C4 118.5(4) . . ?
C3 C4 C5 119.5(4) . . ?
N1 C5 C4 123.0(4) . . ?
N2 C6 C2 179.3(5) . . ?
N3 C7 C8 121.3(4) . . ?
C7 C8 C9 119.6(4) . . ?
C7 C8 C12 119.4(4) . . ?
C9 C8 C12 121.0(4) . . ?
C8 C9 C10 118.4(4) . . ?
C9 C10 C11 119.8(4) . . ?
N3 C11 C10 122.2(4) . . ?
N4 C12 C8 178.4(5) . . ?
N5 C13 C14 122.2(4) . . ?
C13 C14 C15 119.8(4) . . ?
C13 C14 C18 119.1(4) . . ?
C15 C14 C18 121.0(4) . . ?
C14 C15 C16 117.4(4) . . ?
C15 C16 C17 119.9(4) . . ?
N5 C17 C16 123.1(4) . . ?
N6 C18 C14 178.5(5) . . ?
N7 C19 C20 121.6(4) . . ?
C19 C20 C21 119.6(4) . . ?
C19 C20 C24 119.2(4) . . ?
C21 C20 C24 121.2(4) . . ?
C20 C21 C22 118.9(4) . . ?
C21 C22 C23 118.4(4) . . ?
N7 C23 C22 123.3(4) . . ?
N8 C24 C20 179.1(5) . . ?
F1 Si1 F2 90.31(13) . . ?
F1 Si1 F3 179.51(14) . . ?
F1 Si1 F4 90.37(13) . . ?
F1 Si1 F5 90.02(13) . . ?
F1 Si1 F6 89.88(12) . . ?
F2 Si1 F3 89.97(13) . . ?
F2 Si1 F4 90.16(13) . . ?
F2 Si1 F5 179.44(15) . . ?
F2 Si1 F6 89.99(12) . . ?
F3 Si1 F4 90.04(12) . . ?
F3 Si1 F5 89.69(13) . . ?
F3 Si1 F6 89.71(12) . . ?
F4 Si1 F5 90.28(12) . . ?
F4 Si1 F6 179.71(15) . . ?
F5 Si1 F6 89.56(12) . . ?

loop_
_geom_bond_atom_site_label_1
_geom_bond_atom_site_label_2
_geom_bond_distance
_geom_bond_site_symmetry_2
_geom_bond_publ_flag
Ag1 Ag2 3.3072(5) . ?
Ag1 N1 2.176(3) . ?
Ag1 N3 2.192(3) . ?
Ag2 Ag2 3.0242(6) 3_666 ?
Ag2 N5 2.172(3) . ?
Ag2 N7 2.188(3) . ?
N1 C1 1.339(5) . ?
N1 C5 1.350(5) . ?
N2 C6 1.145(5) . ?
N3 C7 1.348(5) . ?
N3 C11 1.350(5) . ?
N4 C12 1.143(5) . ?
N5 C13 1.344(5) . ?
N5 C17 1.350(5) . ?
N6 C18 1.138(5) . ?
N7 C19 1.335(5) . ?
N7 C23 1.351(5) . ?
N8 C24 1.147(5) . ?
C1 C2 1.399(5) . ?
C2 C3 1.390(6) . ?
C2 C6 1.436(5) . ?
C3 C4 1.372(6) . ?
C4 C5 1.377(6) . ?
C7 C8 1.393(5) . ?
C8 C9 1.390(6) . ?
C8 C12 1.441(6) . ?
C9 C10 1.376(6) . ?
C10 C11 1.376(6) . ?
C13 C14 1.382(5) . ?
C14 C15 1.398(6) . ?
C14 C18 1.455(6) . ?
C15 C16 1.378(6) . ?
C16 C17 1.369(6) . ?
C19 C20 1.394(5) . ?
C20 C21 1.383(6) . ?
C20 C24 1.439(5) . ?
C21 C22 1.381(6) . ?
C22 C23 1.376(6) . ?
Si1 F1 1.675(2) . ?
Si1 F2 1.689(2) . ?
Si1 F3 1.677(2) . ?
Si1 F4 1.684(2) . ?
Si1 F5 1.706(2) . ?
Si1 F6 1.693(2) . ?
